data_8104556
loop_
_publ_author_name
'Li, Shanjia'
'Wang, Peng'
'Ji, Mingyu'
'Yang, Mingjun'
'Pu, Xiuying'
'Zhao, Tiankun'

_publ_section_title
;
 The crystal structure of
 6,6&#x2032;-(((2-(dimethylamino)ethyl)azanediyl)bis(methylene))bis(benzo[d][1,3]dioxol-5-ol
 ato-\k4
 N,N&#x2032;,O,O&#x2032;)-(pyridine-2,6-dicarboxylato-N,O,O&#x2032;)-titanium(IV)-dichloromethane(1/1),
 C27H25N3O10Ti
;
_journal_issue 6
_journal_name_full 'Zeitschrift f\"ur Kristallographie - New Crystal Structures'
_journal_page_first 1165
_journal_page_last 1167
_journal_paper_doi 10.1515/ncrs-2021-0260
_journal_volume 236
_journal_year 2021
_chemical_formula_moiety 'C27 H25 N3 O10 Ti, C H2 Cl2'
_chemical_formula_sum 'C28 H27 Cl2 N3 O10 Ti'
_chemical_formula_weight 684.32
_space_group_crystal_system monoclinic
_space_group_IT_number 14
_space_group_name_Hall '-P 2yn'
_space_group_name_H-M_alt 'P 1 21/n 1'
_atom_sites_solution_hydrogens geom
_cell_angle_alpha 90
_cell_angle_beta 100.839(2)
_cell_angle_gamma 90
_cell_formula_units_Z 4
_cell_length_a 11.3366(11)
_cell_length_b 11.0253(11)
_cell_length_c 23.716(2)
_cell_measurement_reflns_used 1785
_cell_measurement_temperature 296(2)
_cell_measurement_theta_max 26.049
_cell_measurement_theta_min 2.171
_cell_volume 2911.4(5)
_computing_cell_refinement 'SAINT v7.68A (Bruker, 2009)'
_computing_data_collection 'Bruker APEX2'
_computing_data_reduction 'SAINT v7.68A (Bruker, 2009)'
_computing_molecular_graphics 'Olex2 1.3 (Dolomanov et al., 2009)'
_computing_publication_material 'Olex2 1.3 (Dolomanov et al., 2009)'
_computing_structure_refinement 'SHELXL 2018/3 (Sheldrick, 2015)'
_computing_structure_solution 'XM (Sheldrick, 2008)'
_diffrn_ambient_temperature 296(2)
_diffrn_detector 'CCD area detector'
_diffrn_detector_area_resol_mean 5.6
_diffrn_detector_type 'Bruker SMART CCD 6000 area detector'
_diffrn_measured_fraction_theta_full 0.999
_diffrn_measured_fraction_theta_max 0.999
_diffrn_measurement_device 'three-circle diffractometer'
_diffrn_measurement_device_type 'Bruker SMART CCD 6000 area detector'
_diffrn_measurement_method '\w scans'
_diffrn_radiation_monochromator graphite
_diffrn_radiation_probe x-ray
_diffrn_radiation_type MoK\a
_diffrn_radiation_wavelength 0.71073
_diffrn_reflns_av_R_equivalents 0.1080
_diffrn_reflns_av_unetI/netI 0.1481
_diffrn_reflns_Laue_measured_fraction_full 0.999
_diffrn_reflns_Laue_measured_fraction_max 0.999
_diffrn_reflns_limit_h_max 12
_diffrn_reflns_limit_h_min -13
_diffrn_reflns_limit_k_max 13
_diffrn_reflns_limit_k_min -13
_diffrn_reflns_limit_l_max 25
_diffrn_reflns_limit_l_min -28
_diffrn_reflns_number 15865
_diffrn_reflns_point_group_measured_fraction_full 0.999
_diffrn_reflns_point_group_measured_fraction_max 0.999
_diffrn_reflns_theta_full 25.000
_diffrn_reflns_theta_max 25.000
_diffrn_reflns_theta_min 1.749
_diffrn_source 'sealed X-ray tube'
_diffrn_source_current 45.0
_diffrn_source_power 2.25
_diffrn_source_target Mo
_diffrn_source_voltage 50.0
_exptl_absorpt_coefficient_mu 0.541
_exptl_absorpt_correction_T_max 0.7454
_exptl_absorpt_correction_T_min 0.6388
_exptl_absorpt_correction_type multi-scan
_exptl_absorpt_process_details 'SADABS-2008/1 (Bruker,2008)'
_exptl_crystal_colour brown
_exptl_crystal_colour_primary brown
_exptl_crystal_density_diffrn 1.561
_exptl_crystal_density_meas .
_exptl_crystal_description needle
_exptl_crystal_F_000 1408
_exptl_crystal_size_max 0.1
_exptl_crystal_size_mid 0.08
_exptl_crystal_size_min 0.05
_refine_diff_density_max 0.786
_refine_diff_density_min -0.478
_refine_diff_density_rms 0.059
_refine_ls_extinction_coef .
_refine_ls_extinction_method none
_refine_ls_goodness_of_fit_ref 0.901
_refine_ls_hydrogen_treatment constr
_refine_ls_matrix_type full
_refine_ls_number_parameters 433
_refine_ls_number_reflns 5125
_refine_ls_number_restraints 19
_refine_ls_restrained_S_all 0.902
_refine_ls_R_factor_all 0.1596
_refine_ls_R_factor_gt 0.0615
_refine_ls_shift/su_max 0.001
_refine_ls_shift/su_mean 0.000
_refine_ls_structure_factor_coef Fsqd
_refine_ls_weighting_details 'w=1/[\s^2^(Fo^2^)+(0.0550P)^2^] where P=(Fo^2^+2Fc^2^)/3'
_refine_ls_weighting_scheme calc
_refine_ls_wR_factor_gt 0.1155
_refine_ls_wR_factor_ref 0.1411
_reflns_Friedel_coverage 0.000
_reflns_Friedel_fraction_full .
_reflns_Friedel_fraction_max .
_reflns_number_gt 2257
_reflns_number_total 5125
_reflns_threshold_expression 'I > 2\s(I)'
_cod_data_source_file suppl_j_ncrs-2021-0260_suppl.cif
_cod_data_source_block mo_210526a_0m
_cod_database_code 8104556
_shelx_space_group_comment
;
The symmetry employed for this shelxl refinement is uniquely defined
by the following loop, which should always be used as a source of
symmetry information in preference to the above space-group names.
They are only intended as comments.
;
_shelx_estimated_absorpt_t_max 0.973
_shelx_estimated_absorpt_t_min 0.948
_olex2_refinement_description
;
1. Fixed Uiso
 At 1.2 times of:
  All C(H) groups, All C(H,H) groups, All C(H,H,H,H) groups
 At 1.5 times of:
  All C(H,H,H) groups
2. Restrained distances
 C17-C18 \\sim C17-C18A
 with sigma of 0.02
 C18-N2 \\sim C18A-N2
 with sigma of 0.02
 C19-N2 \\sim C19A-N2
 with sigma of 0.02
 C20-N2 \\sim C20A-N2
 with sigma of 0.02
 C28-Cl1 \\sim C28A-Cl1A
 with sigma of 0.02
 C28-Cl2 \\sim C28A-Cl2A
 with sigma of 0.02
 Cl1-Cl2 \\sim Cl1A-Cl2A
 with sigma of 0.04
3. Uiso/Uaniso restraints and constraints
Uanis(C20) \\sim Ueq, Uanis(C20A) \\sim Ueq: with sigma of 0.01 and sigma for
terminal atoms of 0.02
Uanis(C19A) = Uanis(C19)
Uanis(Cl2) = Uanis(Cl2A)
Uanis(Cl1) = Uanis(Cl1A)
Uanis(C28) = Uanis(C28A)
4. Others
 Sof(H17C)=Sof(H17D)=Sof(C18A)=Sof(H18C)=Sof(H18D)=Sof(C19A)=Sof(H19D)=
 Sof(H19E)=Sof(H19F)=Sof(C20A)=Sof(H20D)=Sof(H20E)=Sof(H20F)=1-FVAR(1)
 Sof(H17A)=Sof(H17B)=Sof(C18)=Sof(H18A)=Sof(H18B)=Sof(C19)=Sof(H19A)=Sof(H19B)=
 Sof(H19C)=Sof(C20)=Sof(H20A)=Sof(H20B)=Sof(H20C)=FVAR(1)
 Sof(C28A)=Sof(H28C)=Sof(H28D)=Sof(Cl1A)=Sof(Cl2A)=1-FVAR(2)
 Sof(C28)=Sof(H28A)=Sof(H28B)=Sof(Cl1)=Sof(Cl2)=FVAR(2)
5.a Secondary CH2 refined with riding coordinates:
 C1(H1A,H1B), C8(H8A,H8B), C9(H9A,H9B), C16(H16A,H16B), C17(H17A,H17B),
 C17(H17C,H17D), C18(H18A,H18B), C18A(H18C,H18D), C28(H28A,H28B), C28A(H28C,
 H28D)
5.b Aromatic/amide H refined with riding coordinates:
 C3(H3), C6(H6), C12(H12), C15(H15), C22(H22), C23(H23), C24(H24)
5.c Idealised Me refined as rotating group:
 C19(H19A,H19B,H19C), C19A(H19D,H19E,H19F), C20(H20A,H20B,H20C), C20A(H20D,
 H20E,H20F)
;
_olex2_submission_special_instructions 'No special instructions were received'

loop_
_space_group_symop_operation_xyz
'x, y, z'
'-x+1/2, y+1/2, -z+1/2'
'-x, -y, -z'
'x-1/2, -y-1/2, z-1/2'

loop_
_atom_site_label
_atom_site_type_symbol
_atom_site_fract_x
_atom_site_fract_y
_atom_site_fract_z
_atom_site_U_iso_or_equiv
_atom_site_adp_type
_atom_site_occupancy
_atom_site_site_symmetry_order
_atom_site_calc_flag
_atom_site_refinement_flags_posn
_atom_site_refinement_flags_adp
_atom_site_refinement_flags_occupancy
_atom_site_disorder_assembly
_atom_site_disorder_group
C1 C -0.4489(6) 0.7802(6) 0.2015(3) 0.081(2) Uani 1 1 d . . . . .
H1A H -0.429279 0.788647 0.163611 0.098 Uiso 1 1 calc R U . . .
H1B H -0.535503 0.774862 0.197427 0.098 Uiso 1 1 calc R U . . .
C2 C -0.2933(5) 0.7167(5) 0.2655(2) 0.0558(15) Uani 1 1 d . . . . .
C3 C -0.1981(5) 0.6518(5) 0.2953(2) 0.0527(14) Uani 1 1 d . . . . .
H3 H -0.194986 0.567773 0.292551 0.063 Uiso 1 1 calc R U . . .
C4 C -0.1058(5) 0.7172(5) 0.3299(2) 0.0439(13) Uani 1 1 d . . . . .
C5 C -0.1136(5) 0.8426(4) 0.3349(2) 0.0463(13) Uani 1 1 d . . . . .
C6 C -0.2121(6) 0.9042(5) 0.3035(2) 0.0590(16) Uani 1 1 d . . . . .
H6 H -0.217843 0.988100 0.305703 0.071 Uiso 1 1 calc R U . . .
C7 C -0.2999(6) 0.8383(6) 0.2694(3) 0.0643(16) Uani 1 1 d . . . . .
C8 C -0.0160(5) 0.9117(4) 0.3747(2) 0.0488(14) Uani 1 1 d . . . . .
H8A H -0.028769 0.997847 0.367904 0.059 Uiso 1 1 calc R U . . .
H8B H -0.023795 0.895600 0.414085 0.059 Uiso 1 1 calc R U . . .
C9 C 0.1879(5) 0.9597(4) 0.4098(2) 0.0498(14) Uani 1 1 d . . . . .
H9A H 0.169009 0.945426 0.447518 0.060 Uiso 1 1 calc R U . . .
H9B H 0.167964 1.043482 0.399791 0.060 Uiso 1 1 calc R U . . .
C10 C 0.3220(5) 0.9432(4) 0.4139(2) 0.0457(14) Uani 1 1 d . . . . .
C11 C 0.3745(5) 0.8275(5) 0.41923(19) 0.0447(13) Uani 1 1 d . . . . .
C12 C 0.4979(5) 0.8121(4) 0.4275(2) 0.0538(15) Uani 1 1 d . . . . .
H12 H 0.532396 0.735278 0.431800 0.065 Uiso 1 1 calc R U . . .
C13 C 0.5662(5) 0.9132(5) 0.4291(2) 0.0510(14) Uani 1 1 d . . . . .
C14 C 0.5184(6) 1.0273(5) 0.4232(2) 0.0591(16) Uani 1 1 d . . . . .
C15 C 0.3965(6) 1.0456(5) 0.4157(2) 0.0607(16) Uani 1 1 d . . . . .
H15 H 0.364303 1.123427 0.411826 0.073 Uiso 1 1 calc R U . . .
C16 C 0.7129(6) 1.0462(5) 0.4290(3) 0.0745(19) Uani 1 1 d . . . . .
H16A H 0.775256 1.075645 0.459690 0.089 Uiso 1 1 calc R U . . .
H16B H 0.740544 1.055731 0.392983 0.089 Uiso 1 1 calc R U . . .
C17 C 0.1242(5) 0.9118(4) 0.3086(2) 0.0567(16) Uani 1 1 d D . . . .
H17A H 0.048027 0.899867 0.282679 0.068 Uiso 0.630(13) 1 calc R U P A 1
H17B H 0.145389 0.996851 0.307210 0.068 Uiso 0.630(13) 1 calc R U P A 1
H17C H 0.064704 0.972860 0.293880 0.068 Uiso 0.370(13) 1 calc R U P A 2
H17D H 0.202625 0.948521 0.310633 0.068 Uiso 0.370(13) 1 calc R U P A 2
C18 C 0.2133(11) 0.8408(7) 0.2897(4) 0.055(3) Uani 0.630(13) 1 d D . P A 1
H18A H 0.291428 0.860201 0.312439 0.066 Uiso 0.630(13) 1 calc R U P A 1
H18B H 0.215012 0.859918 0.249936 0.066 Uiso 0.630(13) 1 calc R U P A 1
C18A C 0.113(2) 0.8161(11) 0.2686(5) 0.057(6) Uani 0.370(13) 1 d D . P A 2
H18C H 0.141105 0.842609 0.234408 0.069 Uiso 0.370(13) 1 calc R U P A 2
H18D H 0.029491 0.792911 0.257673 0.069 Uiso 0.370(13) 1 calc R U P A 2
C19 C 0.3086(11) 0.6529(13) 0.2931(10) 0.068(4) Uani 0.630(13) 1 d D . P A 1
H19A H 0.331197 0.673817 0.257277 0.101 Uiso 0.630(13) 1 calc R U P A 1
H19B H 0.305068 0.566204 0.296355 0.101 Uiso 0.630(13) 1 calc R U P A 1
H19C H 0.366915 0.684576 0.324231 0.101 Uiso 0.630(13) 1 calc R U P A 1
C19A C 0.3113(19) 0.700(2) 0.2837(18) 0.068(4) Uani 0.370(13) 1 d D . P A 2
H19D H 0.308421 0.695053 0.243092 0.101 Uiso 0.370(13) 1 calc R U P A 2
H19E H 0.350989 0.629200 0.301989 0.101 Uiso 0.370(13) 1 calc R U P A 2
H19F H 0.354719 0.771124 0.298696 0.101 Uiso 0.370(13) 1 calc R U P A 2
C20 C 0.0959(17) 0.6547(14) 0.2497(8) 0.072(6) Uani 0.630(13) 1 d D U P A 1
H20A H 0.020248 0.693342 0.250341 0.108 Uiso 0.630(13) 1 calc R U P A 1
H20B H 0.088821 0.569168 0.255765 0.108 Uiso 0.630(13) 1 calc R U P A 1
H20C H 0.118098 0.668316 0.213054 0.108 Uiso 0.630(13) 1 calc R U P A 1
C20A C 0.119(3) 0.613(2) 0.2563(13) 0.056(8) Uani 0.370(13) 1 d D U P A 2
H20D H 0.036909 0.612454 0.261361 0.083 Uiso 0.370(13) 1 calc R U P A 2
H20E H 0.153606 0.534056 0.265569 0.083 Uiso 0.370(13) 1 calc R U P A 2
H20F H 0.122058 0.632000 0.217161 0.083 Uiso 0.370(13) 1 calc R U P A 2
C21 C 0.1431(4) 0.5651(4) 0.50894(19) 0.0341(12) Uani 1 1 d . . . . .
C22 C 0.1540(4) 0.4811(5) 0.5524(2) 0.0436(13) Uani 1 1 d . . . . .
H22 H 0.139530 0.502514 0.588431 0.052 Uiso 1 1 calc R U . . .
C23 C 0.1867(4) 0.3652(5) 0.5414(2) 0.0519(15) Uani 1 1 d . . . . .
H23 H 0.194805 0.306826 0.570211 0.062 Uiso 1 1 calc R U . . .
C24 C 0.2076(4) 0.3349(4) 0.4882(2) 0.0441(13) Uani 1 1 d . . . . .
H24 H 0.230167 0.256522 0.480406 0.053 Uiso 1 1 calc R U . . .
C25 C 0.1944(4) 0.4230(4) 0.4466(2) 0.0352(12) Uani 1 1 d . . . . .
C26 C 0.1069(4) 0.6962(4) 0.5112(2) 0.0377(13) Uani 1 1 d . . . . .
C27 C 0.2125(4) 0.4104(4) 0.3862(2) 0.0393(13) Uani 1 1 d . . . . .
C28 C 0.4514(13) 0.6270(18) 0.6156(6) 0.109(6) Uani 0.752(3) 1 d D . P B 1
H28A H 0.387638 0.686930 0.609304 0.130 Uiso 0.752(3) 1 calc R U P B 1
H28B H 0.524684 0.668342 0.633042 0.130 Uiso 0.752(3) 1 calc R U P B 1
C28A C 0.482(5) 0.630(6) 0.632(3) 0.109(6) Uani 0.248(3) 1 d D . P B 2
H28C H 0.499894 0.707729 0.615931 0.130 Uiso 0.248(3) 1 calc R U P B 2
H28D H 0.548003 0.611352 0.662685 0.130 Uiso 0.248(3) 1 calc R U P B 2
Cl1 Cl 0.4185(3) 0.5227(3) 0.66285(11) 0.1324(12) Uani 0.752(3) 1 d D . P B 1
Cl1A Cl 0.3577(8) 0.6493(10) 0.6609(4) 0.1324(12) Uani 0.248(3) 1 d D . P B 2
Cl2 Cl 0.4692(3) 0.5734(4) 0.55111(13) 0.1268(12) Uani 0.752(3) 1 d D . P B 1
Cl2A Cl 0.4827(11) 0.5253(13) 0.5800(4) 0.1268(12) Uani 0.248(3) 1 d D . P B 2
N1 N 0.1101(4) 0.8806(3) 0.36802(16) 0.0427(11) Uani 1 1 d . . . . .
N2 N 0.1882(5) 0.7057(3) 0.29519(19) 0.0578(13) Uani 1 1 d D . . . .
N3 N 0.1622(3) 0.5363(3) 0.45716(15) 0.0332(10) Uani 1 1 d . . . . .
O1 O -0.0092(3) 0.6574(3) 0.35818(12) 0.0391(8) Uani 1 1 d . . . . .
O2 O 0.3034(3) 0.7284(3) 0.41510(13) 0.0451(9) Uani 1 1 d . . . . .
O3 O 0.1941(3) 0.5131(3) 0.35855(12) 0.0483(9) Uani 1 1 d . . . . .
O4 O 0.1024(3) 0.7497(3) 0.46334(14) 0.0482(9) Uani 1 1 d . . . . .
O5 O 0.2403(3) 0.3148(3) 0.36641(14) 0.0545(10) Uani 1 1 d . . . . .
O6 O 0.0868(3) 0.7420(3) 0.55495(15) 0.0620(11) Uani 1 1 d . . . . .
O7 O -0.3936(4) 0.6743(3) 0.22904(17) 0.0795(12) Uani 1 1 d . . . . .
O8 O -0.4049(4) 0.8802(4) 0.23612(19) 0.0918(14) Uani 1 1 d . . . . .
O9 O 0.6077(4) 1.1132(3) 0.4277(2) 0.0884(14) Uani 1 1 d . . . . .
O10 O 0.6894(4) 0.9221(3) 0.43814(17) 0.0746(12) Uani 1 1 d . . . . .
Ti1 Ti 0.15050(8) 0.67378(7) 0.39021(3) 0.0383(3) Uani 1 1 d . . . . .

loop_
_atom_site_aniso_label
_atom_site_aniso_U_11
_atom_site_aniso_U_22
_atom_site_aniso_U_33
_atom_site_aniso_U_23
_atom_site_aniso_U_13
_atom_site_aniso_U_12
C1 0.064(5) 0.072(4) 0.099(5) 0.021(4) -0.010(4) -0.001(4)
C2 0.056(4) 0.052(4) 0.055(4) 0.004(3) -0.003(3) -0.005(3)
C3 0.061(4) 0.047(3) 0.049(3) 0.007(3) 0.008(3) 0.002(3)
C4 0.055(4) 0.045(3) 0.033(3) 0.008(3) 0.013(3) -0.002(3)
C5 0.060(4) 0.041(3) 0.039(3) 0.006(3) 0.012(3) 0.001(3)
C6 0.073(5) 0.051(3) 0.052(4) 0.012(3) 0.009(3) 0.015(4)
C7 0.056(4) 0.070(5) 0.061(4) 0.020(4) -0.003(3) 0.011(4)
C8 0.064(4) 0.043(3) 0.044(3) 0.005(3) 0.024(3) 0.010(3)
C9 0.069(4) 0.030(3) 0.053(3) 0.001(3) 0.019(3) 0.007(3)
C10 0.061(4) 0.034(3) 0.044(3) 0.001(3) 0.016(3) -0.001(3)
C11 0.060(4) 0.037(3) 0.036(3) 0.004(3) 0.008(3) -0.005(3)
C12 0.055(4) 0.033(3) 0.072(4) 0.002(3) 0.008(3) 0.001(3)
C13 0.048(4) 0.048(4) 0.056(4) -0.005(3) 0.008(3) -0.005(3)
C14 0.070(5) 0.045(4) 0.065(4) 0.000(3) 0.021(4) -0.013(4)
C15 0.085(5) 0.034(3) 0.068(4) -0.004(3) 0.027(4) -0.001(3)
C16 0.073(5) 0.063(4) 0.087(5) -0.005(4) 0.014(4) -0.018(4)
C17 0.086(5) 0.040(3) 0.049(4) 0.011(3) 0.025(3) 0.013(3)
C18 0.088(9) 0.050(6) 0.029(5) 0.016(5) 0.016(6) -0.005(6)
C18A 0.107(19) 0.037(9) 0.030(9) 0.003(7) 0.019(10) 0.010(10)
C19 0.094(6) 0.066(11) 0.055(8) 0.007(9) 0.046(4) -0.024(7)
C19A 0.094(6) 0.066(11) 0.055(8) 0.007(9) 0.046(4) -0.024(7)
C20 0.096(13) 0.093(10) 0.024(7) 0.020(8) 0.005(7) 0.016(9)
C20A 0.039(12) 0.104(16) 0.020(10) 0.018(12) -0.003(8) 0.031(12)
C21 0.028(3) 0.043(3) 0.030(3) 0.004(3) 0.003(2) -0.009(2)
C22 0.049(4) 0.056(4) 0.028(3) 0.004(3) 0.012(2) -0.009(3)
C23 0.057(4) 0.051(4) 0.047(4) 0.021(3) 0.009(3) -0.004(3)
C24 0.047(3) 0.038(3) 0.048(3) 0.013(3) 0.009(3) -0.005(3)
C25 0.033(3) 0.036(3) 0.035(3) 0.004(3) 0.002(2) -0.008(2)
C26 0.039(3) 0.051(4) 0.024(3) -0.002(3) 0.008(2) -0.009(3)
C27 0.040(3) 0.034(3) 0.041(3) 0.005(3) 0.001(3) -0.008(3)
C28 0.152(12) 0.122(7) 0.056(11) -0.034(8) 0.032(10) -0.044(7)
C28A 0.152(12) 0.122(7) 0.056(11) -0.034(8) 0.032(10) -0.044(7)
Cl1 0.115(2) 0.175(3) 0.0949(18) 0.051(2) -0.0111(16) -0.058(2)
Cl1A 0.115(2) 0.175(3) 0.0949(18) 0.051(2) -0.0111(16) -0.058(2)
Cl2 0.122(2) 0.187(4) 0.075(2) -0.001(2) 0.028(2) -0.051(2)
Cl2A 0.122(2) 0.187(4) 0.075(2) -0.001(2) 0.028(2) -0.051(2)
N1 0.064(3) 0.033(2) 0.034(2) 0.004(2) 0.015(2) 0.001(2)
N2 0.096(4) 0.036(3) 0.051(3) 0.016(2) 0.038(3) 0.021(3)
N3 0.038(3) 0.034(2) 0.027(2) 0.0037(19) 0.0038(19) -0.0086(19)
O1 0.045(2) 0.0369(18) 0.0353(19) 0.0046(16) 0.0057(16) -0.0013(17)
O2 0.049(2) 0.0325(18) 0.051(2) 0.0011(17) 0.0032(18) -0.0028(17)
O3 0.081(3) 0.0335(19) 0.0318(19) 0.0072(16) 0.0139(18) 0.0037(18)
O4 0.072(3) 0.041(2) 0.033(2) 0.0027(17) 0.0152(18) 0.0045(18)
O5 0.075(3) 0.035(2) 0.054(2) -0.0043(18) 0.014(2) 0.0095(19)
O6 0.088(3) 0.063(2) 0.040(2) -0.0037(19) 0.025(2) -0.003(2)
O7 0.069(3) 0.071(3) 0.084(3) 0.014(3) -0.023(2) -0.003(3)
O8 0.082(4) 0.070(3) 0.106(4) 0.017(3) -0.028(3) 0.012(3)
O9 0.076(3) 0.047(2) 0.152(4) -0.006(3) 0.044(3) -0.023(2)
O10 0.065(3) 0.050(2) 0.109(3) 0.004(2) 0.017(3) -0.014(2)
Ti1 0.0538(7) 0.0307(5) 0.0310(5) 0.0043(4) 0.0097(4) 0.0013(5)

loop_
_atom_type_symbol
_atom_type_description
_atom_type_scat_dispersion_real
_atom_type_scat_dispersion_imag
_atom_type_scat_source
C C 0.0033 0.0016 'International Tables Vol C Tables 4.2.6.8 and 6.1.1.4'
H H 0.0000 0.0000 'International Tables Vol C Tables 4.2.6.8 and 6.1.1.4'
Cl Cl 0.1484 0.1585 'International Tables Vol C Tables 4.2.6.8 and 6.1.1.4'
N N 0.0061 0.0033 'International Tables Vol C Tables 4.2.6.8 and 6.1.1.4'
O O 0.0106 0.0060 'International Tables Vol C Tables 4.2.6.8 and 6.1.1.4'
Ti Ti 0.2776 0.4457 'International Tables Vol C Tables 4.2.6.8 and 6.1.1.4'

loop_
_geom_angle_atom_site_label_1
_geom_angle_atom_site_label_2
_geom_angle_atom_site_label_3
_geom_angle
_geom_angle_site_symmetry_1
_geom_angle_site_symmetry_3
H1A C1 H1B 108.5 . .
O7 C1 H1A 110.3 . .
O7 C1 H1B 110.3 . .
O8 C1 H1A 110.3 . .
O8 C1 H1B 110.3 . .
O8 C1 O7 107.3(5) . .
C3 C2 O7 128.5(5) . .
C7 C2 C3 122.1(6) . .
C7 C2 O7 109.4(5) . .
C2 C3 H3 121.3 . .
C2 C3 C4 117.4(5) . .
C4 C3 H3 121.3 . .
C5 C4 C3 120.5(5) . .
O1 C4 C3 119.2(5) . .
O1 C4 C5 120.2(5) . .
C4 C5 C6 119.7(5) . .
C4 C5 C8 120.1(5) . .
C6 C5 C8 120.3(5) . .
C5 C6 H6 120.7 . .
C7 C6 C5 118.5(5) . .
C7 C6 H6 120.7 . .
C2 C7 C6 121.7(6) . .
C2 C7 O8 110.3(6) . .
C6 C7 O8 127.9(6) . .
C5 C8 H8A 108.6 . .
C5 C8 H8B 108.6 . .
H8A C8 H8B 107.6 . .
N1 C8 C5 114.5(4) . .
N1 C8 H8A 108.6 . .
N1 C8 H8B 108.6 . .
H9A C9 H9B 107.4 . .
C10 C9 H9A 108.3 . .
C10 C9 H9B 108.3 . .
N1 C9 H9A 108.3 . .
N1 C9 H9B 108.3 . .
N1 C9 C10 115.8(4) . .
C11 C10 C9 121.2(4) . .
C11 C10 C15 119.0(5) . .
C15 C10 C9 119.7(5) . .
C12 C11 C10 121.6(5) . .
O2 C11 C10 119.4(5) . .
O2 C11 C12 118.9(5) . .
C11 C12 H12 121.3 . .
C13 C12 C11 117.4(5) . .
C13 C12 H12 121.3 . .
C12 C13 C14 122.7(6) . .
C12 C13 O10 128.4(5) . .
C14 C13 O10 108.8(5) . .
C13 C14 C15 121.3(5) . .
C13 C14 O9 110.7(5) . .
C15 C14 O9 128.0(5) . .
C10 C15 H15 121.0 . .
C14 C15 C10 118.0(5) . .
C14 C15 H15 121.0 . .
H16A C16 H16B 108.3 . .
O9 C16 H16A 109.8 . .
O9 C16 H16B 109.8 . .
O9 C16 O10 109.2(5) . .
O10 C16 H16A 109.8 . .
O10 C16 H16B 109.8 . .
H17A C17 H17B 107.8 . .
H17C C17 H17D 107.3 . .
C18 C17 H17A 109.1 . .
C18 C17 H17B 109.1 . .
C18 C17 N1 112.4(5) . .
C18A C17 H17C 108.1 . .
C18A C17 H17D 108.1 . .
C18A C17 N1 116.9(7) . .
N1 C17 H17A 109.1 . .
N1 C17 H17B 109.1 . .
N1 C17 H17C 108.1 . .
N1 C17 H17D 108.1 . .
C17 C18 H18A 109.5 . .
C17 C18 H18B 109.5 . .
C17 C18 N2 110.9(7) . .
H18A C18 H18B 108.0 . .
N2 C18 H18A 109.5 . .
N2 C18 H18B 109.5 . .
C17 C18A H18C 109.7 . .
C17 C18A H18D 109.7 . .
C17 C18A N2 110.1(10) . .
H18C C18A H18D 108.2 . .
N2 C18A H18C 109.7 . .
N2 C18A H18D 109.7 . .
H19A C19 H19B 109.5 . .
H19A C19 H19C 109.5 . .
H19B C19 H19C 109.5 . .
N2 C19 H19A 109.5 . .
N2 C19 H19B 109.5 . .
N2 C19 H19C 109.5 . .
H19D C19A H19E 109.5 . .
H19D C19A H19F 109.5 . .
H19E C19A H19F 109.5 . .
N2 C19A H19D 109.5 . .
N2 C19A H19E 109.5 . .
N2 C19A H19F 109.5 . .
H20A C20 H20B 109.5 . .
H20A C20 H20C 109.5 . .
H20B C20 H20C 109.5 . .
N2 C20 H20A 109.5 . .
N2 C20 H20B 109.5 . .
N2 C20 H20C 109.5 . .
H20D C20A H20E 109.5 . .
H20D C20A H20F 109.5 . .
H20E C20A H20F 109.5 . .
N2 C20A H20D 109.5 . .
N2 C20A H20E 109.5 . .
N2 C20A H20F 109.5 . .
C22 C21 C26 127.4(4) . .
N3 C21 C22 121.8(4) . .
N3 C21 C26 110.8(4) . .
C21 C22 H22 120.8 . .
C23 C22 C21 118.4(4) . .
C23 C22 H22 120.8 . .
C22 C23 H23 119.9 . .
C24 C23 C22 120.2(5) . .
C24 C23 H23 119.9 . .
C23 C24 H24 120.8 . .
C23 C24 C25 118.5(5) . .
C25 C24 H24 120.8 . .
C24 C25 C27 127.5(5) . .
N3 C25 C24 121.5(4) . .
N3 C25 C27 111.0(4) . .
O4 C26 C21 112.3(4) . .
O6 C26 C21 121.7(4) . .
O6 C26 O4 125.9(5) . .
O3 C27 C25 111.3(4) . .
O5 C27 C25 122.8(4) . .
O5 C27 O3 125.9(5) . .
H28A C28 H28B 107.4 . .
Cl1 C28 H28A 108.2 . .
Cl1 C28 H28B 108.2 . .
Cl2 C28 H28A 108.2 . .
Cl2 C28 H28B 108.2 . .
Cl2 C28 Cl1 116.2(9) . .
H28C C28A H28D 106.9 . .
Cl1A C28A H28C 107.3 . .
Cl1A C28A H28D 107.3 . .
Cl2A C28A H28C 107.3 . .
Cl2A C28A H28D 107.3 . .
Cl2A C28A Cl1A 120.1(19) . .
C8 N1 Ti1 110.1(3) . .
C9 N1 C8 104.6(4) . .
C9 N1 C17 110.0(4) . .
C9 N1 Ti1 110.7(3) . .
C17 N1 C8 108.7(4) . .
C17 N1 Ti1 112.5(3) . .
C18 N2 Ti1 107.0(4) . .
C18A N2 Ti1 108.4(6) . .
C19 N2 C18 101.0(7) . .
C19 N2 Ti1 107.5(8) . .
C19A N2 C18A 115.3(12) . .
C19A N2 C20A 105(2) . .
C19A N2 Ti1 120.6(16) . .
C20 N2 C18 115.4(8) . .
C20 N2 C19 110.8(13) . .
C20 N2 Ti1 114.0(10) . .
C20A N2 C18A 96.0(11) . .
C20A N2 Ti1 108.2(15) . .
C21 N3 C25 119.7(4) . .
C21 N3 Ti1 120.7(3) . .
C25 N3 Ti1 119.6(3) . .
C4 O1 Ti1 143.6(3) . .
C11 O2 Ti1 143.9(3) . .
C27 O3 Ti1 127.0(3) . .
C26 O4 Ti1 125.6(3) . .
C2 O7 C1 104.5(4) . .
C7 O8 C1 104.1(5) . .
C14 O9 C16 104.5(4) . .
C13 O10 C16 105.0(4) . .
N1 Ti1 N2 73.18(13) . .
N3 Ti1 N1 144.54(14) . .
N3 Ti1 N2 142.12(14) . .
O1 Ti1 N1 82.43(14) . .
O1 Ti1 N2 87.82(16) . .
O1 Ti1 N3 98.79(13) . .
O1 Ti1 O3 92.92(13) . .
O1 Ti1 O4 89.53(13) . .
O2 Ti1 N1 83.49(14) . .
O2 Ti1 N2 85.94(17) . .
O2 Ti1 N3 94.00(13) . .
O2 Ti1 O1 165.74(14) . .
O2 Ti1 O3 97.21(14) . .
O2 Ti1 O4 88.83(14) . .
O3 Ti1 N1 144.38(13) . .
O3 Ti1 N2 71.36(12) . .
O3 Ti1 N3 71.08(13) . .
O3 Ti1 O4 141.26(13) . .
O4 Ti1 N1 74.24(12) . .
O4 Ti1 N2 147.38(13) . .
O4 Ti1 N3 70.34(13) . .

loop_
_geom_bond_atom_site_label_1
_geom_bond_atom_site_label_2
_geom_bond_distance
_geom_bond_site_symmetry_2
C1 H1A 0.9700 .
C1 H1B 0.9700 .
C1 O7 1.424(6) .
C1 O8 1.409(6) .
C2 C3 1.374(7) .
C2 C7 1.346(7) .
C2 O7 1.375(6) .
C3 H3 0.9300 .
C3 C4 1.401(7) .
C4 C5 1.392(6) .
C4 O1 1.345(5) .
C5 C6 1.396(7) .
C5 C8 1.518(7) .
C6 H6 0.9300 .
C6 C7 1.367(7) .
C7 O8 1.378(6) .
C8 H8A 0.9700 .
C8 H8B 0.9700 .
C8 N1 1.507(6) .
C9 H9A 0.9700 .
C9 H9B 0.9700 .
C9 C10 1.516(6) .
C9 N1 1.481(5) .
C10 C11 1.403(6) .
C10 C15 1.406(7) .
C11 C12 1.386(6) .
C11 O2 1.351(5) .
C12 H12 0.9300 .
C12 C13 1.354(7) .
C13 C14 1.367(7) .
C13 O10 1.375(6) .
C14 C15 1.374(7) .
C14 O9 1.376(6) .
C15 H15 0.9300 .
C16 H16A 0.9700 .
C16 H16B 0.9700 .
C16 O9 1.398(6) .
C16 O10 1.419(6) .
C17 H17A 0.9700 .
C17 H17B 0.9700 .
C17 H17C 0.9700 .
C17 H17D 0.9700 .
C17 C18 1.416(9) .
C17 C18A 1.408(12) .
C17 N1 1.488(6) .
C18 H18A 0.9700 .
C18 H18B 0.9700 .
C18 N2 1.526(8) .
C18A H18C 0.9700 .
C18A H18D 0.9700 .
C18A N2 1.549(13) .
C19 H19A 0.9600 .
C19 H19B 0.9600 .
C19 H19C 0.9600 .
C19 N2 1.493(10) .
C19A H19D 0.9600 .
C19A H19E 0.9600 .
C19A H19F 0.9600 .
C19A N2 1.472(15) .
C20 H20A 0.9600 .
C20 H20B 0.9600 .
C20 H20C 0.9600 .
C20 N2 1.467(10) .
C20A H20D 0.9600 .
C20A H20E 0.9600 .
C20A H20F 0.9600 .
C20A N2 1.498(15) .
C21 C22 1.374(6) .
C21 C26 1.506(6) .
C21 N3 1.325(5) .
C22 H22 0.9300 .
C22 C23 1.370(6) .
C23 H23 0.9300 .
C23 C24 1.368(6) .
C24 H24 0.9300 .
C24 C25 1.372(6) .
C25 C27 1.492(6) .
C25 N3 1.339(5) .
C26 O4 1.272(5) .
C26 O6 1.214(5) .
C27 O3 1.305(5) .
C27 O5 1.219(5) .
C28 H28A 0.9700 .
C28 H28B 0.9700 .
C28 Cl1 1.696(19) .
C28 Cl2 1.686(8) .
C28A H28C 0.9700 .
C28A H28D 0.9700 .
C28A Cl1A 1.70(2) .
C28A Cl2A 1.684(19) .
N1 Ti1 2.365(4) .
N2 Ti1 2.397(4) .
N3 Ti1 2.181(3) .
O1 Ti1 1.836(3) .
O2 Ti1 1.825(3) .
O3 Ti1 2.021(3) .
O4 Ti1 2.089(3) .

loop_
_geom_torsion_atom_site_label_1
_geom_torsion_atom_site_label_2
_geom_torsion_atom_site_label_3
_geom_torsion_atom_site_label_4
_geom_torsion
_geom_torsion_site_symmetry_1
_geom_torsion_site_symmetry_2
_geom_torsion_site_symmetry_3
_geom_torsion_site_symmetry_4
C2 C3 C4 C5 2.0(7) . . . .
C2 C3 C4 O1 -177.8(4) . . . .
C2 C7 O8 C1 -13.0(7) . . . .
C3 C2 C7 C6 -0.3(9) . . . .
C3 C2 C7 O8 -179.1(5) . . . .
C3 C2 O7 C1 -168.3(6) . . . .
C3 C4 C5 C6 -2.4(7) . . . .
C3 C4 C5 C8 177.1(4) . . . .
C3 C4 O1 Ti1 155.1(4) . . . .
C4 C5 C6 C7 1.4(8) . . . .
C4 C5 C8 N1 48.7(6) . . . .
C4 O1 Ti1 N1 7.0(5) . . . .
C4 O1 Ti1 N2 -66.3(5) . . . .
C4 O1 Ti1 N3 151.2(5) . . . .
C4 O1 Ti1 O2 -2.2(9) . . . .
C4 O1 Ti1 O3 -137.5(5) . . . .
C4 O1 Ti1 O4 81.2(5) . . . .
C5 C4 O1 Ti1 -24.8(8) . . . .
C5 C6 C7 C2 -0.1(9) . . . .
C5 C6 C7 O8 178.5(5) . . . .
C5 C8 N1 C9 179.0(4) . . . .
C5 C8 N1 C17 61.6(5) . . . .
C5 C8 N1 Ti1 -62.1(4) . . . .
C6 C5 C8 N1 -131.8(5) . . . .
C6 C7 O8 C1 168.3(6) . . . .
C7 C2 C3 C4 -0.7(8) . . . .
C7 C2 O7 C1 12.1(6) . . . .
C8 C5 C6 C7 -178.1(5) . . . .
C9 C10 C11 C12 -174.8(4) . . . .
C9 C10 C11 O2 6.5(7) . . . .
C9 C10 C15 C14 175.7(5) . . . .
C10 C9 N1 C8 177.6(4) . . . .
C10 C9 N1 C17 -65.9(5) . . . .
C10 C9 N1 Ti1 59.0(4) . . . .
C10 C11 C12 C13 -1.3(7) . . . .
C10 C11 O2 Ti1 18.1(8) . . . .
C11 C10 C15 C14 -0.7(7) . . . .
C11 C12 C13 C14 0.3(8) . . . .
C11 C12 C13 O10 178.2(5) . . . .
C11 O2 Ti1 N1 -3.7(5) . . . .
C11 O2 Ti1 N2 69.8(5) . . . .
C11 O2 Ti1 N3 -148.2(5) . . . .
C11 O2 Ti1 O1 5.5(9) . . . .
C11 O2 Ti1 O3 140.4(5) . . . .
C11 O2 Ti1 O4 -78.0(5) . . . .
C12 C11 O2 Ti1 -160.6(4) . . . .
C12 C13 C14 C15 0.4(9) . . . .
C12 C13 C14 O9 178.7(5) . . . .
C12 C13 O10 C16 173.6(5) . . . .
C13 C14 C15 C10 -0.2(8) . . . .
C13 C14 O9 C16 7.6(6) . . . .
C14 C13 O10 C16 -8.3(6) . . . .
C15 C10 C11 C12 1.5(7) . . . .
C15 C10 C11 O2 -177.1(4) . . . .
C15 C14 O9 C16 -174.2(6) . . . .
C17 C18 N2 C19 -161.4(11) . . . .
C17 C18 N2 C20 79.0(14) . . . .
C17 C18 N2 Ti1 -49.1(8) . . . .
C17 C18A N2 C19A -93(2) . . . .
C17 C18A N2 C20A 157.2(19) . . . .
C17 C18A N2 Ti1 45.7(15) . . . .
C18 C17 N1 C8 -153.6(6) . . . .
C18 C17 N1 C9 92.4(7) . . . .
C18 C17 N1 Ti1 -31.4(7) . . . .
C18A C17 N1 C8 -98.9(11) . . . .
C18A C17 N1 C9 147.1(11) . . . .
C18A C17 N1 Ti1 23.3(11) . . . .
C21 C22 C23 C24 -0.1(7) . . . .
C21 C26 O4 Ti1 -4.2(6) . . . .
C22 C21 C26 O4 -178.5(4) . . . .
C22 C21 C26 O6 2.5(8) . . . .
C22 C21 N3 C25 -0.8(7) . . . .
C22 C21 N3 Ti1 -177.7(3) . . . .
C22 C23 C24 C25 -0.3(7) . . . .
C23 C24 C25 C27 179.9(5) . . . .
C23 C24 C25 N3 0.1(7) . . . .
C24 C25 C27 O3 -179.0(4) . . . .
C24 C25 C27 O5 1.4(8) . . . .
C24 C25 N3 C21 0.4(7) . . . .
C24 C25 N3 Ti1 177.3(3) . . . .
C25 C27 O3 Ti1 1.4(6) . . . .
C26 C21 C22 C23 179.1(4) . . . .
C26 C21 N3 C25 -179.5(4) . . . .
C26 C21 N3 Ti1 3.6(5) . . . .
C27 C25 N3 C21 -179.4(4) . . . .
C27 C25 N3 Ti1 -2.5(5) . . . .
N1 C9 C10 C11 -48.3(6) . . . .
N1 C9 C10 C15 135.3(5) . . . .
N1 C17 C18 N2 54.8(9) . . . .
N1 C17 C18A N2 -46.8(17) . . . .
N3 C21 C22 C23 0.6(7) . . . .
N3 C21 C26 O4 0.1(6) . . . .
N3 C21 C26 O6 -178.8(4) . . . .
N3 C25 C27 O3 0.8(6) . . . .
N3 C25 C27 O5 -178.8(4) . . . .
O1 C4 C5 C6 177.4(4) . . . .
O1 C4 C5 C8 -3.1(7) . . . .
O2 C11 C12 C13 177.4(4) . . . .
O5 C27 O3 Ti1 -178.9(4) . . . .
O6 C26 O4 Ti1 174.7(4) . . . .
O7 C1 O8 C7 20.3(6) . . . .
O7 C2 C3 C4 179.8(5) . . . .
O7 C2 C7 C6 179.3(5) . . . .
O7 C2 C7 O8 0.5(7) . . . .
O8 C1 O7 C2 -20.1(6) . . . .
O9 C14 C15 C10 -178.2(5) . . . .
O9 C16 O10 C13 13.3(6) . . . .
O10 C13 C14 C15 -177.8(5) . . . .
O10 C13 C14 O9 0.5(6) . . . .
O10 C16 O9 C14 -12.8(6) . . . .
